data_8103542
loop_
_publ_author_name
'Fenn, P.M.'
'Brown, G.E.'

_publ_section_title
;
 Crystal structure of a synthetic, compositionally intermediate,
 hypersolvus alkali felspar: evidence for Na, K site ordering
;
_journal_name_full
;
Zeitschrift fuer Kristallographie, Kristallgeometrie, Kristallphysik, 
Kristallchemie (145,1977-148,1979)
;
_journal_page_first 124
_journal_page_last 145
_journal_volume 145
_journal_year 1977
_chemical_compound_source Synthetic
_chemical_formula_sum 'Al K0.58 Na0.42 O8 Si3'
_chemical_name_mineral Orthoclase
_chemical_name_systematic 'K.58 Na0.42 (Al Si3 O8)'
_space_group_IT_number 2
_symmetry_space_group_name_Hall '-P 1 (1/2*x+1/2*y,1/2*x-1/2*y,-z)'
_symmetry_space_group_name_H-M 'C -1'
_cell_angle_alpha 90
_cell_angle_beta 116.09
_cell_angle_gamma 90
_cell_formula_units_Z 4
_cell_length_a 8.434
_cell_length_b 13.015
_cell_length_c 7.1717
_cell_volume 707.012
_citation_journal_id_ASTM ZKKKAJ
_database_code_amcsd 0020553
_exptl_crystal_density_diffrn 2.551
_cod_data_source_file Fenn_ZKKKAJ_1977_166.cif
_cod_data_source_block Al1K0.58Na0.42O8Si3
_cod_original_cell_volume 707.0119
_cod_original_sg_symbol_H-M 'P -1 (a+b,a-b,-c)'
_cod_original_formula_sum 'Al1 K0.58 Na0.42 O8 Si3'
_cod_database_code 8103542

loop_
_space_group_symop_operation_xyz
x,y,z
-x,-y,-z
x+1/2,y+1/2,z
-x+1/2,-y+1/2,-z

loop_
_atom_site_label
_atom_site_type_symbol
_atom_site_fract_x
_atom_site_fract_y
_atom_site_fract_z
_atom_site_occupancy
_atom_site_U_iso_or_equiv
K1 K+1 0.2787 0 0.1357 0.5 0.0
O6 O-2 0.0289 0.6922 0.2559 1 0.0
Si2 Si+4 0.0083 0.8183 0.2235 0.72 0.0
O1 O-2 0 0.1426 -0.0002 1 0.0
Na1 Na+1 0.288 -0.0012 0.1416 0.42 0.0
Al4 Al+3 0.702 0.8828 0.343 0.22 0.0
Si3 Si+4 0.7019 0.117 0.343 0.78 0.0
O3 O-2 0.8262 0.1411 0.2268 1 0.0
Al1 Al+3 0.0086 0.1816 0.2237 0.29 0.0
Si4 Si+4 0.702 0.8828 0.343 0.78 0.0
Al2 Al+3 0.0083 0.8183 0.2235 0.28 0.0
K2 K+1 0.288 -0.0012 0.1416 0.08 0.0
O2 O-2 0.6184 0.0002 0.2842 1 0.0
O4 O-2 0.8266 0.8588 0.2275 1 0.0
O5 O-2 0.0291 0.3081 0.2554 1 0.0
Si1 Si+4 0.0086 0.1816 0.2237 0.71 0.0
Al3 Al+3 0.7019 0.117 0.343 0.22 0.0
O8 O-2 0.1845 0.8743 0.4041 1 0.0
O7 O-2 0.1847 0.1261 0.4042 1 0.0

loop_
_cod_related_entry_id
_cod_related_entry_database
_cod_related_entry_code
1 AMCSD 0020553
